data_4085646
loop_
_publ_author_name
'Nakane, Takayuki'
'Tanioka, Yuta'
'Tsukada, Naofumi'

_publ_section_title
;
 Synthesis of Multinuclear Copper Complexes Bridged by
 Diquinolylamidinates and Their Application to Copper-Catalyzed Coupling
 of Terminal Alkynes and Aryl, Allyl, and Benzyl Halides
;
_journal_issue 7
_journal_name_full Organometallics
_journal_page_first 1191
_journal_paper_doi 10.1021/om501139f
_journal_volume 34
_journal_year 2015
_chemical_formula_moiety 'C25 H26 Cu2 N4 O6'
_chemical_formula_sum 'C25 H26 Cu2 N4 O6'
_chemical_formula_weight 605.60
_space_group_IT_number 15
_symmetry_cell_setting monoclinic
_symmetry_Int_Tables_number 15
_symmetry_space_group_name_Hall '-C 2yc'
_symmetry_space_group_name_H-M 'C 1 2/c 1'
_atom_sites_solution_hydrogens geom
_atom_sites_solution_primary direct
_atom_sites_solution_secondary difmap
_cell_angle_alpha 90.0000
_cell_angle_beta 101.844(7)
_cell_angle_gamma 90.0000
_cell_formula_units_Z 8
_cell_length_a 23.589(10)
_cell_length_b 16.101(6)
_cell_length_c 13.377(5)
_cell_measurement_reflns_used 6951
_cell_measurement_temperature 293
_cell_measurement_theta_max 27.53
_cell_measurement_theta_min 3.06
_cell_volume 4973(3)
_computing_cell_refinement CrystalClear
_computing_data_collection 'CrystalClear (Rigaku/MSC Inc., 2006)'
_computing_data_reduction CrystalClear
_computing_molecular_graphics 'CrystalStructure 4.0'
_computing_publication_material 'CrystalStructure 4.0 (Rigaku, 2010)'
_computing_structure_refinement 'SHELXL97 (Sheldrick, 2008)'
_computing_structure_solution 'SIR92 (Altomare, et al., 1994)'
_diffrn_ambient_temperature 293
_diffrn_detector_area_resol_mean 7.314
_diffrn_measured_fraction_theta_full 0.963
_diffrn_measured_fraction_theta_max 0.963
_diffrn_measurement_device_type 'Rigaku Mercury70'
_diffrn_measurement_method \w
_diffrn_radiation_type 'Mo K\a'
_diffrn_radiation_wavelength 0.71070
_diffrn_reflns_av_R_equivalents 0.0916
_diffrn_reflns_limit_h_max 30
_diffrn_reflns_limit_h_min -30
_diffrn_reflns_limit_k_max 20
_diffrn_reflns_limit_k_min -20
_diffrn_reflns_limit_l_max 16
_diffrn_reflns_limit_l_min -15
_diffrn_reflns_number 19057
_diffrn_reflns_theta_full 27.56
_diffrn_reflns_theta_max 27.56
_diffrn_standards_number 0
_exptl_absorpt_coefficient_mu 1.760
_exptl_absorpt_correction_T_max 0.741
_exptl_absorpt_correction_T_min 0.455
_exptl_absorpt_correction_type multi-scan
_exptl_absorpt_process_details 'REQAB (Rigaku, 1998)'
_exptl_crystal_colour black
_exptl_crystal_density_diffrn 1.618
_exptl_crystal_density_method 'not measured'
_exptl_crystal_description block
_exptl_crystal_F_000 2480.00
_exptl_crystal_size_max 0.220
_exptl_crystal_size_mid 0.220
_exptl_crystal_size_min 0.170
_refine_diff_density_max 0.980
_refine_diff_density_min -1.340
_refine_ls_extinction_method none
_refine_ls_goodness_of_fit_ref 1.044
_refine_ls_hydrogen_treatment mixed
_refine_ls_number_parameters 323
_refine_ls_number_reflns 5547
_refine_ls_number_restraints 1
_refine_ls_R_factor_gt 0.0767
_refine_ls_shift/su_max 0.000
_refine_ls_structure_factor_coef Fsqd
_refine_ls_weighting_details 'w = 1/[\s^2^(Fo^2^)+(0.0100P)^2^+40.0000P] where P=(Fo^2^+2Fc^2^)/3'
_refine_ls_weighting_scheme calc
_refine_ls_wR_factor_ref 0.1594
_reflns_number_gt 4070
_reflns_number_total 5547
_reflns_threshold_expression F^2^>2.0\s(F^2^)
_cod_data_source_file om501139f_si_002.cif
_cod_data_source_block complex1_Cu2(OAc)2(mu-OH)(mu-qfam)
_cod_depositor_comments 'Adding full bibliography for 4085646--4085647.cif.'
_cod_original_cell_volume 4972(4)
_cod_database_code 4085646

loop_
_symmetry_equiv_pos_site_id
_symmetry_equiv_pos_as_xyz
1 +X,+Y,+Z
2 -X,+Y,1/2-Z
3 -X,-Y,-Z
4 +X,-Y,1/2+Z
5 1/2+X,1/2+Y,+Z
6 1/2-X,1/2+Y,1/2-Z
7 1/2-X,1/2-Y,-Z
8 1/2+X,1/2-Y,1/2+Z

loop_
_atom_site_label
_atom_site_type_symbol
_atom_site_fract_x
_atom_site_fract_y
_atom_site_fract_z
_atom_site_U_iso_or_equiv
_atom_site_adp_type
_atom_site_occupancy
_atom_site_symmetry_multiplicity
_atom_site_calc_flag
_atom_site_refinement_flags
Cu1 Cu 0.58544(3) 0.08595(4) 0.66997(5) 0.0473(2) Uani 1.0 8 d .
Cu2 Cu 0.58362(3) 0.29701(4) 0.65695(5) 0.0464(2) Uani 1.0 8 d .
O1 O 0.61146(17) 0.1936(3) 0.7089(4) 0.0631(12) Uani 1.0 8 d .
O2 O 0.66263(18) 0.3365(3) 0.6612(4) 0.0650(12) Uani 1.0 8 d .
O3 O 0.6360(3) 0.3084(3) 0.4973(5) 0.0765(14) Uani 1.0 8 d .
O4 O 0.66261(19) 0.0386(3) 0.6929(5) 0.0766(15) Uani 1.0 8 d .
O5 O 0.7204(3) 0.1454(5) 0.6946(7) 0.125(3) Uani 1.0 8 d .
O6 O 0.6570(4) 0.3056(6) 0.2925(6) 0.059(2) Uani 0.5000 8 d .
O7 O 0.2745 0.1722 0.5478 0.067(3) Uiso 0.5000 8 d .
N1 N 0.5514(2) 0.4108(3) 0.6423(4) 0.0465(11) Uani 1.0 8 d .
N2 N 0.50068(18) 0.2647(3) 0.6270(4) 0.0402(10) Uani 1.0 8 d .
N3 N 0.50223(18) 0.1175(3) 0.6299(4) 0.0395(10) Uani 1.0 8 d .
N4 N 0.5539(3) -0.0284(3) 0.6492(4) 0.0496(12) Uani 1.0 8 d .
C1 C 0.5802(3) 0.4828(4) 0.6530(5) 0.0521(14) Uani 1.0 8 d .
C2 C 0.5523(4) 0.5592(4) 0.6442(5) 0.0619(17) Uani 1.0 8 d .
C3 C 0.4939(4) 0.5612(4) 0.6222(5) 0.0599(17) Uani 1.0 8 d .
C4 C 0.4610(3) 0.4876(4) 0.6113(5) 0.0516(14) Uani 1.0 8 d .
C5 C 0.4924(3) 0.4122(4) 0.6228(4) 0.0413(12) Uani 1.0 8 d .
C6 C 0.4000(3) 0.4850(4) 0.5904(5) 0.0607(16) Uani 1.0 8 d .
C7 C 0.3725(3) 0.4098(4) 0.5824(6) 0.0677(19) Uani 1.0 8 d .
C8 C 0.4047(3) 0.3354(4) 0.5930(6) 0.0610(17) Uani 1.0 8 d .
C9 C 0.4637(3) 0.3341(4) 0.6127(4) 0.0426(12) Uani 1.0 8 d .
C10 C 0.4764(2) 0.1904(3) 0.6193(4) 0.0393(11) Uani 1.0 8 d .
C11 C 0.4660(3) 0.0467(4) 0.6134(4) 0.0419(12) Uani 1.0 8 d .
C12 C 0.4060(3) 0.0461(4) 0.5878(5) 0.0559(15) Uani 1.0 8 d .
C13 C 0.3757(3) -0.0297(4) 0.5690(6) 0.0644(18) Uani 1.0 8 d .
C14 C 0.4034(4) -0.1035(5) 0.5754(6) 0.0679(19) Uani 1.0 8 d .
C15 C 0.4643(4) -0.1058(4) 0.6035(5) 0.0561(16) Uani 1.0 8 d .
C16 C 0.4947(3) -0.0306(4) 0.6230(4) 0.0448(13) Uani 1.0 8 d .
C17 C 0.4976(4) -0.1795(4) 0.6174(5) 0.0672(19) Uani 1.0 8 d .
C18 C 0.5553(5) -0.1760(4) 0.6440(6) 0.076(3) Uani 1.0 8 d .
C19 C 0.5838(4) -0.0995(4) 0.6630(5) 0.0626(17) Uani 1.0 8 d .
C20 C 0.6731(3) 0.3313(4) 0.5728(7) 0.0604(17) Uani 1.0 8 d .
C21 C 0.7325(4) 0.3555(6) 0.5590(8) 0.095(3) Uani 1.0 8 d .
C22 C 0.7110(4) 0.0693(6) 0.7016(8) 0.091(3) Uani 1.0 8 d .
C23 C 0.7601(5) 0.0130(7) 0.7067(14) 0.186(8) Uani 1.0 8 d .
C24 C 0.2891 0.1693 0.4493 0.038(3) Uiso 0.5000 8 d .
C25 C 0.2667 0.2171 0.3518 0.0817 Uiso 0.5000 8 d .
C26 C 0.2430 0.2404 0.5772 0.0869 Uiso 0.5000 8 d .
C27 C 0.2209 0.3129 0.5081 0.058(3) Uiso 0.5000 8 d .
H1 H 0.6204 0.4817 0.6670 0.0625 Uiso 1.0 8 calc R
H2 H 0.5736 0.6082 0.6532 0.0742 Uiso 1.0 8 calc R
H3 H 0.4749 0.6122 0.6140 0.0718 Uiso 1.0 8 calc R
H4 H 0.6526(11) 0.187(5) 0.733(6) 0.10(3) Uiso 1.0 8 d .
H6 H 0.3786 0.5339 0.5820 0.0729 Uiso 1.0 8 calc R
H7 H 0.3323 0.4078 0.5698 0.0813 Uiso 1.0 8 calc R
H8 H 0.3848 0.2851 0.5864 0.0732 Uiso 1.0 8 calc R
H10 H 0.4362 0.1895 0.6045 0.0472 Uiso 1.0 8 calc R
H12 H 0.3856 0.0959 0.5831 0.0671 Uiso 1.0 8 calc R
H13 H 0.3354 -0.0288 0.5517 0.0773 Uiso 1.0 8 calc R
H14 H 0.3824 -0.1525 0.5614 0.0814 Uiso 1.0 8 calc R
H17 H 0.4792 -0.2308 0.6080 0.0807 Uiso 1.0 8 calc R
H18 H 0.5769 -0.2248 0.6499 0.0910 Uiso 1.0 8 calc R
H19 H 0.6238 -0.0981 0.6855 0.0751 Uiso 1.0 8 calc R
H21A H 0.7594 0.3508 0.6231 0.1138 Uiso 1.0 8 calc R
H21B H 0.7318 0.4118 0.5352 0.1138 Uiso 1.0 8 calc R
H21C H 0.7442 0.3193 0.5099 0.1138 Uiso 1.0 8 calc R
H23A H 0.7902 0.0278 0.7638 0.2235 Uiso 1.0 8 calc R
H23B H 0.7745 0.0172 0.6448 0.2235 Uiso 1.0 8 calc R
H23C H 0.7478 -0.0430 0.7149 0.2235 Uiso 1.0 8 calc R

loop_
_atom_site_aniso_label
_atom_site_aniso_U_11
_atom_site_aniso_U_22
_atom_site_aniso_U_33
_atom_site_aniso_U_12
_atom_site_aniso_U_13
_atom_site_aniso_U_23
Cu1 0.0405(4) 0.0429(4) 0.0602(5) 0.0076(3) 0.0144(3) 0.0054(4)
Cu2 0.0369(4) 0.0415(4) 0.0617(5) -0.0038(3) 0.0119(3) -0.0009(4)
O1 0.035(2) 0.052(3) 0.098(4) 0.001(2) 0.004(2) 0.001(3)
O2 0.044(3) 0.063(3) 0.091(4) -0.011(2) 0.022(3) -0.004(3)
O3 0.068(3) 0.065(3) 0.101(4) -0.005(3) 0.028(3) -0.005(3)
O4 0.045(3) 0.067(3) 0.121(4) 0.018(3) 0.026(3) 0.019(3)
O5 0.057(4) 0.101(5) 0.221(8) 0.014(4) 0.039(5) 0.021(6)
O6 0.046(5) 0.068(6) 0.060(5) -0.011(5) 0.003(4) 0.007(5)
N1 0.051(3) 0.039(3) 0.050(3) -0.012(2) 0.011(2) 0.000(2)
N2 0.037(3) 0.036(3) 0.048(3) -0.0017(18) 0.0103(19) -0.0004(19)
N3 0.038(3) 0.034(2) 0.048(3) 0.0000(18) 0.0127(19) 0.0010(19)
N4 0.063(3) 0.041(3) 0.049(3) 0.009(3) 0.022(3) 0.004(2)
C1 0.054(4) 0.053(4) 0.053(4) -0.015(3) 0.019(3) -0.006(3)
C2 0.083(5) 0.039(3) 0.067(4) -0.016(4) 0.024(4) -0.002(3)
C3 0.087(5) 0.033(3) 0.061(4) -0.000(3) 0.020(4) -0.000(3)
C4 0.065(4) 0.041(3) 0.049(4) 0.002(3) 0.012(3) 0.004(3)
C5 0.049(3) 0.037(3) 0.039(3) 0.000(3) 0.012(3) 0.000(3)
C6 0.061(4) 0.047(4) 0.075(5) 0.013(3) 0.017(4) 0.004(3)
C7 0.046(4) 0.054(4) 0.101(6) 0.007(3) 0.011(4) 0.002(4)
C8 0.042(4) 0.041(3) 0.097(5) 0.003(3) 0.008(4) 0.002(3)
C9 0.043(3) 0.040(3) 0.045(3) -0.001(3) 0.009(3) 0.000(3)
C10 0.032(3) 0.036(3) 0.050(3) -0.002(3) 0.009(2) -0.000(3)
C11 0.047(3) 0.036(3) 0.044(3) -0.004(3) 0.013(3) -0.001(3)
C12 0.055(4) 0.046(4) 0.068(4) -0.005(3) 0.016(3) 0.001(3)
C13 0.063(4) 0.055(4) 0.074(5) -0.022(4) 0.011(4) -0.001(4)
C14 0.081(6) 0.050(4) 0.071(5) -0.022(4) 0.014(4) -0.002(4)
C15 0.089(5) 0.033(3) 0.049(4) -0.006(3) 0.023(4) -0.001(3)
C16 0.059(4) 0.040(3) 0.040(3) 0.003(3) 0.019(3) 0.002(3)
C17 0.103(6) 0.039(4) 0.064(5) -0.002(4) 0.027(4) -0.002(3)
C18 0.116(7) 0.041(4) 0.075(5) 0.019(4) 0.030(5) 0.007(4)
C19 0.076(5) 0.053(4) 0.062(4) 0.023(4) 0.024(4) 0.006(3)
C20 0.046(4) 0.041(4) 0.095(6) -0.005(3) 0.016(4) 0.001(4)
C21 0.065(5) 0.098(7) 0.129(8) -0.021(5) 0.036(5) -0.015(6)
C22 0.049(5) 0.081(6) 0.145(8) 0.017(4) 0.025(5) 0.045(6)
C23 0.061(6) 0.122(9) 0.39(3) 0.048(6) 0.079(10) 0.109(12)

loop_
_atom_type_symbol
_atom_type_description
_atom_type_scat_dispersion_real
_atom_type_scat_dispersion_imag
_atom_type_scat_source
H H 0.0000 0.0000
;
International Tables for Crystallography
(1992, Vol. C, Table 6.1.1.4)
;
N N 0.0061 0.0033
;
International Tables for Crystallography
(1992, Vol. C, Tables 4.2.6.8 and 6.1.1.4)
;
O O 0.0106 0.0060
;
International Tables for Crystallography
(1992, Vol. C, Tables 4.2.6.8 and 6.1.1.4)
;
Cu Cu 0.3201 1.2651
;
International Tables for Crystallography
(1992, Vol. C, Tables 4.2.6.8 and 6.1.1.4)
;
C C 0.0033 0.0016
;
International Tables for Crystallography
(1992, Vol. C, Tables 4.2.6.8 and 6.1.1.4)
;

loop_
_geom_angle_atom_site_label_1
_geom_angle_atom_site_label_2
_geom_angle_atom_site_label_3
_geom_angle
_geom_angle_publ_flag
_geom_angle_site_symmetry_1
_geom_angle_site_symmetry_3
O1 Cu1 O4 94.36(19) yes . .
O1 Cu1 N3 95.00(17) yes . .
O1 Cu1 N4 171.1(3) yes . .
O4 Cu1 N3 169.85(19) yes . .
O4 Cu1 N4 88.3(2) yes . .
N3 Cu1 N4 83.01(19) yes . .
O1 Cu2 O2 91.05(19) yes . .
O1 Cu2 N1 163.7(3) yes . .
O1 Cu2 N2 95.63(18) yes . .
O2 Cu2 N1 92.7(2) yes . .
O2 Cu2 N2 169.7(2) yes . .
N1 Cu2 N2 83.10(19) yes . .
Cu1 O1 Cu2 130.5(3) yes . .
Cu2 O2 C20 108.7(4) yes . .
Cu1 O4 C22 133.0(6) yes . .
C24 O7 C26 121.165(9) yes . .
C24 O7 C27 19.864(10) yes . 7_556
C26 O7 C27 101.661(17) yes . 7_556
Cu2 N1 C1 128.1(5) yes . .
Cu2 N1 C5 113.0(4) yes . .
C1 N1 C5 118.9(5) yes . .
Cu2 N2 C9 112.2(4) yes . .
Cu2 N2 C10 130.3(4) yes . .
C9 N2 C10 117.6(5) yes . .
Cu1 N3 C10 131.7(4) yes . .
Cu1 N3 C11 111.5(4) yes . .
C10 N3 C11 116.8(5) yes . .
Cu1 N4 C16 113.2(4) yes . .
Cu1 N4 C19 127.1(5) yes . .
C16 N4 C19 119.6(5) yes . .
N1 C1 C2 122.6(6) yes . .
C1 C2 C3 119.0(6) yes . .
C2 C3 C4 121.2(6) yes . .
C3 C4 C5 116.5(6) yes . .
C3 C4 C6 124.3(6) yes . .
C5 C4 C6 119.2(6) yes . .
N1 C5 C4 121.8(5) yes . .
N1 C5 C9 116.9(5) yes . .
C4 C5 C9 121.3(6) yes . .
C4 C6 C7 119.3(6) yes . .
C6 C7 C8 120.6(7) yes . .
C7 C8 C9 122.6(6) yes . .
N2 C9 C5 114.8(5) yes . .
N2 C9 C8 128.2(5) yes . .
C5 C9 C8 117.0(5) yes . .
N2 C10 N3 128.0(5) yes . .
N3 C11 C12 126.7(5) yes . .
N3 C11 C16 115.8(5) yes . .
C12 C11 C16 117.5(5) yes . .
C11 C12 C13 120.3(6) yes . .
C12 C13 C14 122.0(7) yes . .
C13 C14 C15 119.6(7) yes . .
C14 C15 C16 118.8(6) yes . .
C14 C15 C17 124.4(6) yes . .
C16 C15 C17 116.8(7) yes . .
N4 C16 C11 116.4(5) yes . .
N4 C16 C15 121.7(6) yes . .
C11 C16 C15 121.9(6) yes . .
C15 C17 C18 120.5(7) yes . .
C17 C18 C19 120.6(7) yes . .
N4 C19 C18 120.6(7) yes . .
O2 C20 O3 122.6(7) yes . .
O2 C20 C21 117.8(7) yes . .
O3 C20 C21 119.6(8) yes . .
O4 C22 O5 124.2(8) yes . .
O4 C22 C23 117.9(9) yes . .
O5 C22 C23 117.4(8) yes . .
O7 C24 C25 132.122(19) yes . .
O7 C24 C26 89.011(11) yes . 7_556
O7 C24 C27 22.593(9) yes . 7_556
C25 C24 C26 45.611(9) yes . 7_556
C25 C24 C27 111.54(3) yes . 7_556
C26 C24 C27 66.883(17) yes 7_556 7_556
C24 C25 C26 72.82(3) yes . 7_556
C24 C25 C27 20.633(7) yes . 7_556
C26 C25 C27 52.74(2) yes 7_556 7_556
O7 C26 C24 149.820(13) yes . 7_556
O7 C26 C25 146.296(6) yes . 7_556
O7 C26 C27 123.97(3) yes . .
O7 C26 C27 26.608(5) yes . 7_556
C24 C26 C25 61.572(19) yes 7_556 7_556
C24 C26 C27 25.922(9) yes 7_556 .
C24 C26 C27 123.234(17) yes 7_556 7_556
C25 C26 C27 86.98(3) yes 7_556 .
C25 C26 C27 162.485(6) yes 7_556 7_556
C27 C26 C27 97.48(3) yes . 7_556
O7 C27 C24 137.543(18) yes 7_556 7_556
O7 C27 C25 163.690(9) yes 7_556 7_556
O7 C27 C26 134.017(11) yes 7_556 .
O7 C27 C26 51.731(18) yes 7_556 7_556
C24 C27 C25 47.827(19) yes 7_556 7_556
C24 C27 C26 87.19(3) yes 7_556 .
C24 C27 C26 168.062 yes 7_556 7_556
C25 C27 C26 40.282(7) yes 7_556 .
C25 C27 C26 120.91(2) yes 7_556 7_556
C26 C27 C26 82.52(3) yes . 7_556
Cu1 O1 H4 104(5) no . .
Cu2 O1 H4 118(5) no . .
N1 C1 H1 118.710 no . .
C2 C1 H1 118.714 no . .
C1 C2 H2 120.512 no . .
C3 C2 H2 120.524 no . .
C2 C3 H3 119.395 no . .
C4 C3 H3 119.384 no . .
C4 C6 H6 120.342 no . .
C7 C6 H6 120.332 no . .
C6 C7 H7 119.693 no . .
C8 C7 H7 119.693 no . .
C7 C8 H8 118.701 no . .
C9 C8 H8 118.714 no . .
N2 C10 H10 115.977 no . .
N3 C10 H10 115.987 no . .
C11 C12 H12 119.851 no . .
C13 C12 H12 119.846 no . .
C12 C13 H13 119.021 no . .
C14 C13 H13 119.026 no . .
C13 C14 H14 120.221 no . .
C15 C14 H14 120.221 no . .
C15 C17 H17 119.762 no . .
C18 C17 H17 119.772 no . .
C17 C18 H18 119.686 no . .
C19 C18 H18 119.680 no . .
N4 C19 H19 119.716 no . .
C18 C19 H19 119.726 no . .
C20 C21 H21A 109.472 no . .
C20 C21 H21B 109.470 no . .
C20 C21 H21C 109.459 no . .
H21A C21 H21B 109.476 no . .
H21A C21 H21C 109.483 no . .
H21B C21 H21C 109.467 no . .
C22 C23 H23A 109.470 no . .
C22 C23 H23B 109.467 no . .
C22 C23 H23C 109.487 no . .
H23A C23 H23B 109.455 no . .
H23A C23 H23C 109.471 no . .
H23B C23 H23C 109.475 no . .

loop_
_geom_bond_atom_site_label_1
_geom_bond_atom_site_label_2
_geom_bond_distance
_geom_bond_publ_flag
_geom_bond_site_symmetry_2
Cu1 O1 1.877(5) yes .
Cu1 O4 1.939(5) yes .
Cu1 N3 1.991(5) yes .
Cu1 N4 1.985(5) yes .
Cu2 O1 1.870(5) yes .
Cu2 O2 1.959(5) yes .
Cu2 N1 1.978(5) yes .
Cu2 N2 1.984(5) yes .
O2 C20 1.260(11) yes .
O3 C20 1.248(9) yes .
O4 C22 1.228(10) yes .
O5 C22 1.252(12) yes .
O7 C24 1.4294(5) yes .
O7 C26 1.4260(4) yes .
O7 C27 0.8135(3) yes 7_556
N1 C1 1.336(8) yes .
N1 C5 1.361(8) yes .
N2 C9 1.406(7) yes .
N2 C10 1.320(7) yes .
N3 C10 1.317(7) yes .
N3 C11 1.414(7) yes .
N4 C16 1.369(8) yes .
N4 C19 1.337(8) yes .
C1 C2 1.387(9) yes .
C2 C3 1.351(11) yes .
C3 C4 1.407(9) yes .
C4 C5 1.413(8) yes .
C4 C6 1.410(10) yes .
C5 C9 1.422(8) yes .
C6 C7 1.366(10) yes .
C7 C8 1.410(9) yes .
C8 C9 1.363(9) yes .
C11 C12 1.388(9) yes .
C11 C16 1.410(8) yes .
C12 C13 1.410(9) yes .
C13 C14 1.351(10) yes .
C14 C15 1.409(11) yes .
C15 C16 1.403(9) yes .
C15 C17 1.415(10) yes .
C17 C18 1.337(13) yes .
C18 C19 1.400(10) yes .
C20 C21 1.500(12) yes .
C22 C23 1.460(14) yes .
C24 C25 1.5132(5) yes .
C24 C26 1.6439(5) yes 7_556
C24 C27 0.7195(2) yes 7_556
C25 C26 1.2296(4) yes 7_556
C25 C27 1.8992(7) yes 7_556
C26 C27 1.5137(4) yes .
C26 C27 1.7788(5) yes 7_556
O1 H4 0.96(3) no .
C1 H1 0.930 no .
C2 H2 0.930 no .
C3 H3 0.930 no .
C6 H6 0.930 no .
C7 H7 0.930 no .
C8 H8 0.930 no .
C10 H10 0.930 no .
C12 H12 0.930 no .
C13 H13 0.930 no .
C14 H14 0.930 no .
C17 H17 0.930 no .
C18 H18 0.930 no .
C19 H19 0.930 no .
C21 H21A 0.960 no .
C21 H21B 0.960 no .
C21 H21C 0.960 no .
C23 H23A 0.960 no .
C23 H23B 0.960 no .
C23 H23C 0.960 no .

loop_
_geom_contact_atom_site_label_1
_geom_contact_atom_site_label_2
_geom_contact_distance
_geom_contact_publ_flag
_geom_contact_site_symmetry_2
Cu1 O5 3.276(7) no .
Cu1 N2 3.484(5) no .
Cu2 O3 2.684(6) no .
Cu2 N3 3.448(5) no .
O1 O3 3.525(8) no .
O1 O5 2.729(8) no .
O1 C10 3.165(7) no .
O1 C20 3.381(9) no .
O1 C22 3.102(10) no .
O2 O5 3.357(9) no .
O2 C1 3.044(8) no .
O3 N1 3.473(8) no .
O4 C19 2.874(9) no .
O5 C20 3.481(10) no .
O7 O7 2.9396(9) no 7_556
N1 C3 2.761(8) no .
N1 C8 3.599(8) no .
N1 C20 3.443(9) no .
N2 C11 3.600(7) no .
N3 C9 3.600(7) no .
N4 C17 2.762(9) no .
C1 C4 2.752(10) no .
C1 C20 3.590(10) no .
C2 C5 2.741(9) no .
C4 C8 2.775(9) no .
C5 C7 2.768(9) no .
C5 C10 3.590(8) no .
C6 C9 2.840(9) no .
C8 C10 2.862(8) no .
C10 C12 2.838(8) no .
C10 C16 3.584(8) no .
C11 C14 2.826(9) no .
C11 C19 3.597(9) no .
C12 C15 2.792(9) no .
C13 C16 2.751(10) no .
C15 C19 2.769(11) no .
C16 C18 2.727(10) no .
Cu1 C11 3.423(6) no 2_656
Cu1 C12 3.268(7) no 2_656
Cu1 C14 3.359(8) no 3_656
Cu2 C8 3.356(8) no 2_656
Cu2 C9 3.537(6) no 2_656
O1 C8 3.576(9) no 2_656
O1 C10 3.397(8) no 2_656
O2 C25 3.272(5) no 8_555
O3 O6 2.883(11) no .
O3 C6 3.572(8) no 3_666
O3 C14 3.510(9) no 3_656
O4 C13 3.438(9) no 3_656
O5 O6 2.967(11) no 7_656
O5 O7 3.450(9) no 2_656
O5 C25 3.094(8) no 8_555
O5 C26 3.364(9) no 2_656
O6 O3 2.883(11) no .
O6 O5 2.967(11) no 7_656
O6 C2 3.572(11) no 4_564
O6 C18 3.479(11) no 4_554
O6 C23 3.513(15) no 7_656
O6 C25 3.227(9) no 2_655
O7 O5 3.450(9) no 2_656
N1 C3 3.509(8) no 3_666
N1 C4 3.586(8) no 2_656
N1 C5 3.503(8) no 2_656
N1 C9 3.587(8) no 2_656
N2 N2 3.297(7) no 2_656
N2 C9 3.589(7) no 2_656
N2 C10 3.533(7) no 2_656
N2 C17 3.554(9) no 3_656
N3 N3 3.236(7) no 2_656
N3 C10 3.492(7) no 2_656
N3 C11 3.549(7) no 2_656
N3 C15 3.380(9) no 3_656
N3 C17 3.457(9) no 3_656
N4 C11 3.519(8) no 2_656
N4 C11 3.460(7) no 3_656
N4 C12 3.502(9) no 3_656
N4 C16 3.468(8) no 2_656
C1 C4 3.484(10) no 2_656
C1 C4 3.503(8) no 3_666
C1 C6 3.368(9) no 2_656
C1 C6 3.423(10) no 3_666
C2 O6 3.572(11) no 4_565
C2 C3 3.515(11) no 2_656
C2 C4 3.542(10) no 2_656
C2 C4 3.450(9) no 3_666
C2 C5 3.540(8) no 3_666
C3 N1 3.509(8) no 3_666
C3 C2 3.515(11) no 2_656
C3 C3 3.372(9) no 2_656
C3 C4 3.588(10) no 3_666
C3 C5 3.386(9) no 3_666
C4 N1 3.586(8) no 2_656
C4 C1 3.484(10) no 2_656
C4 C1 3.503(8) no 3_666
C4 C2 3.542(10) no 2_656
C4 C2 3.450(9) no 3_666
C4 C3 3.588(10) no 3_666
C5 N1 3.503(8) no 2_656
C5 C2 3.540(8) no 3_666
C5 C3 3.386(9) no 3_666
C5 C5 3.348(8) no 2_656
C6 O3 3.572(8) no 3_666
C6 C1 3.368(9) no 2_656
C6 C1 3.423(10) no 3_666
C8 Cu2 3.356(8) no 2_656
C8 O1 3.576(9) no 2_656
C9 Cu2 3.537(6) no 2_656
C9 N1 3.587(8) no 2_656
C9 N2 3.589(7) no 2_656
C10 O1 3.397(8) no 2_656
C10 N2 3.533(7) no 2_656
C10 N3 3.492(7) no 2_656
C10 C10 3.445(7) no 2_656
C10 C17 3.351(10) no 3_656
C10 C18 3.455(9) no 3_656
C11 Cu1 3.423(6) no 2_656
C11 N3 3.549(7) no 2_656
C11 N4 3.519(8) no 2_656
C11 N4 3.460(7) no 3_656
C11 C16 3.482(9) no 3_656
C12 Cu1 3.268(7) no 2_656
C12 N4 3.502(9) no 3_656
C12 C19 3.520(10) no 3_656
C12 C24 3.588(6) no .
C13 O4 3.438(9) no 3_656
C14 Cu1 3.359(8) no 3_656
C14 O3 3.510(9) no 3_656
C14 C19 3.450(10) no 2_656
C15 N3 3.380(9) no 3_656
C15 C19 3.535(11) no 2_656
C16 N4 3.468(8) no 2_656
C16 C11 3.482(9) no 3_656
C16 C16 3.356(8) no 2_656
C16 C16 3.493(8) no 3_656
C17 N2 3.554(9) no 3_656
C17 N3 3.457(9) no 3_656
C17 C10 3.351(10) no 3_656
C17 C17 3.526(10) no 2_656
C18 O6 3.479(11) no 4_555
C18 C10 3.455(9) no 3_656
C19 C12 3.520(10) no 3_656
C19 C14 3.450(10) no 2_656
C19 C15 3.535(11) no 2_656
C23 O6 3.513(15) no 7_656
C24 C12 3.588(6) no .
C25 O2 3.272(5) no 8_454
C25 O5 3.094(8) no 8_454
C25 O6 3.227(9) no 2_655
C26 O5 3.364(9) no 2_656
Cu1 H19 3.0927 no .
Cu2 H1 3.0935 no .
O2 H1 2.5493 no .
O2 H4 2.61(8) no .
O2 H21A 2.4498 no .
O2 H21B 2.8465 no .
O2 H21C 3.0774 no .
O3 H21A 3.1239 no .
O3 H21B 2.7677 no .
O3 H21C 2.5281 no .
O4 H4 2.48(8) no .
O4 H19 2.3788 no .
O4 H23A 2.9693 no .
O4 H23B 2.8627 no .
O4 H23C 2.3686 no .
O5 H4 1.90(5) no .
O5 H23A 2.5540 no .
O5 H23B 2.5841 no .
O5 H23C 3.1011 no .
N1 H2 3.2193 no .
N2 H8 2.6954 no .
N3 H12 2.7159 no .
N4 H18 3.2075 no .
C1 H3 3.1996 no .
C3 H1 3.1903 no .
C3 H6 2.6967 no .
C4 H2 3.2451 no .
C4 H7 3.2378 no .
C5 H1 3.1602 no .
C5 H3 3.2447 no .
C5 H6 3.2783 no .
C5 H8 3.2192 no .
C6 H3 2.6815 no .
C6 H8 3.2371 no .
C8 H6 3.2536 no .
C8 H10 2.4583 no .
C9 H7 3.2581 no .
C9 H10 2.4137 no .
C10 H8 2.6078 no .
C10 H12 2.5920 no .
C11 H10 2.4006 no .
C11 H13 3.2568 no .
C12 H10 2.4134 no .
C12 H14 3.2524 no .
C14 H12 3.2416 no .
C14 H17 2.6960 no .
C15 H13 3.2235 no .
C15 H18 3.2300 no .
C16 H12 3.2388 no .
C16 H14 3.2631 no .
C16 H17 3.2454 no .
C16 H19 3.1792 no .
C17 H14 2.7017 no .
C17 H19 3.2084 no .
C19 H17 3.2183 no .
C20 H1 3.1056 no .
C20 H4 3.26(8) no .
C22 H4 2.44(7) no .
C22 H19 3.3713 no .
H1 H2 2.3061 no .
H2 H3 2.2795 no .
H3 H6 2.5560 no .
H6 H7 2.2960 no .
H7 H8 2.3176 no .
H8 H10 1.9431 no .
H8 H12 3.0476 no .
H10 H12 1.9074 no .
H12 H13 2.3239 no .
H13 H14 2.2699 no .
H14 H17 2.5701 no .
H17 H18 2.2596 no .
H18 H19 2.3228 no .
H19 H23C 3.0056 no .
Cu1 H10 3.5736 no 2_656
Cu1 H12 3.2371 no 2_656
Cu1 H14 3.5021 no 3_656
Cu2 H8 3.3660 no 2_656
O1 H8 3.0953 no 2_656
O1 H10 2.9409 no 2_656
O1 H12 3.1859 no 2_656
O2 H23A 3.3587 no 6_656
O2 H23C 3.0887 no 6_656
O3 H3 3.0179 no 3_666
O3 H6 2.7464 no 3_666
O3 H14 2.6387 no 3_656
O3 H17 3.0584 no 3_656
O3 H21C 3.5114 no 7_656
O4 H12 3.5379 no 2_656
O4 H13 3.5753 no 2_656
O4 H13 3.2862 no 3_656
O5 H21C 3.0733 no 7_656
O6 H2 2.7861 no 4_564
O6 H6 3.2825 no 3_666
O6 H14 3.3932 no 3_656
O6 H18 2.7254 no 4_554
O6 H21A 3.2547 no 7_656
O6 H21C 3.2061 no .
O6 H23A 3.1127 no 7_656
O6 H23B 3.3001 no 7_656
O7 H4 3.09(7) no 2_656
O7 H7 2.9754 no 7_556
O7 H8 3.1289 no .
O7 H12 2.8447 no .
O7 H13 3.5369 no .
N1 H3 3.3782 no 3_666
N2 H17 3.3197 no 3_656
C1 H6 3.5731 no 2_656
C1 H6 3.4875 no 3_666
C1 H23A 3.1171 no 6_656
C2 H3 3.5295 no 2_656
C2 H18 3.5245 no 1_565
C3 H3 3.5496 no 2_656
C3 H17 3.3683 no 1_565
C5 H3 3.4332 no 3_666
C6 H1 3.3782 no 2_656
C6 H1 3.4189 no 3_666
C6 H23B 3.2322 no 5_455
C7 H1 3.5184 no 2_656
C7 H23B 3.1352 no 5_455
C8 H2 3.5536 no 3_666
C10 H17 3.4743 no 3_656
C13 H19 3.4615 no 2_656
C13 H21A 3.5443 no 5_445
C13 H21B 3.4617 no 5_445
C14 H19 3.3895 no 2_656
C17 H3 3.3953 no 1_545
C18 H2 3.5006 no 1_545
C18 H10 3.3781 no 3_656
C19 H12 3.5128 no 3_656
C20 H6 3.0740 no 3_666
C20 H14 3.5007 no 3_656
C20 H21C 3.4334 no 7_656
C21 H6 3.4008 no 3_666
C21 H13 3.0789 no 5_555
C21 H14 3.5321 no 5_555
C21 H21C 3.0458 no 7_656
C21 H23B 3.3877 no 7_656
C21 H23C 3.3849 no 6_656
C22 H13 3.4037 no 3_656
C23 H1 3.0161 no 6_646
C23 H6 3.5532 no 5_545
C23 H7 3.2263 no 5_545
C23 H21A 3.5555 no 6_646
C23 H21B 3.4967 no 7_656
C24 H7 3.0832 no 7_556
C24 H8 3.1995 no .
C24 H12 2.8475 no .
C24 H13 3.5536 no .
C24 H19 3.2109 no 3_656
C24 H23B 3.4754 no 3_656
C24 H23C 2.9895 no 3_656
C25 H4 3.22(5) no 8_454
C25 H7 3.4074 no 7_556
C25 H19 3.3346 no 3_656
C25 H21A 3.2195 no 8_454
C25 H23C 2.9413 no 3_656
C26 H4 3.27(6) no 2_656
C26 H7 3.4355 no .
C26 H7 3.3581 no 7_556
C26 H8 3.4000 no .
C26 H8 3.3664 no 7_556
C27 H7 3.0050 no .
C27 H8 3.0019 no 7_556
C27 H12 2.9491 no 7_556
C27 H23C 3.5669 no 5_455
H1 C6 3.3782 no 2_656
H1 C6 3.4189 no 3_666
H1 C7 3.5184 no 2_656
H1 C23 3.0161 no 6_656
H1 H6 3.4565 no 2_656
H1 H6 3.3453 no 3_666
H1 H23A 2.2471 no 6_656
H1 H23B 3.2013 no 6_656
H1 H23C 3.2085 no 6_656
H2 O6 2.7861 no 4_565
H2 C8 3.5536 no 3_666
H2 C18 3.5006 no 1_565
H2 H3 3.5317 no 2_656
H2 H17 3.3905 no 1_565
H2 H18 2.6908 no 1_565
H2 H23A 3.4297 no 6_656
H3 O3 3.0179 no 3_666
H3 N1 3.3782 no 3_666
H3 C2 3.5295 no 2_656
H3 C3 3.5496 no 2_656
H3 C5 3.4332 no 3_666
H3 C17 3.3953 no 1_565
H3 H2 3.5317 no 2_656
H3 H3 3.5863 no 2_656
H3 H17 2.5321 no 1_565
H3 H18 3.5256 no 1_565
H4 O7 3.09(7) no 2_656
H4 C25 3.22(5) no 8_555
H4 C26 3.27(6) no 2_656
H4 H8 3.1593 no 2_656
H4 H10 3.3155 no 2_656
H4 H12 3.1573 no 2_656
H6 O3 2.7464 no 3_666
H6 O6 3.2825 no 3_666
H6 C1 3.5731 no 2_656
H6 C1 3.4875 no 3_666
H6 C20 3.0740 no 3_666
H6 C21 3.4008 no 3_666
H6 C23 3.5532 no 5_455
H6 H1 3.4565 no 2_656
H6 H1 3.3453 no 3_666
H6 H21B 2.8854 no 3_666
H6 H23A 3.5139 no 5_455
H6 H23B 2.7669 no 5_455
H7 O7 2.9754 no 7_556
H7 C23 3.2263 no 5_455
H7 C24 3.0832 no 7_556
H7 C25 3.4074 no 7_556
H7 C26 3.4355 no .
H7 C26 3.3581 no 7_556
H7 C27 3.0050 no .
H7 H21B 3.4389 no 3_666
H7 H23A 3.5371 no 5_455
H7 H23B 2.5561 no 5_455
H7 H23C 3.1556 no 5_455
H8 Cu2 3.3660 no 2_656
H8 O1 3.0953 no 2_656
H8 O7 3.1289 no .
H8 C24 3.1995 no .
H8 C26 3.4000 no .
H8 C26 3.3664 no 7_556
H8 C27 3.0019 no 7_556
H8 H4 3.1593 no 2_656
H8 H18 3.5951 no 3_656
H10 Cu1 3.5736 no 2_656
H10 O1 2.9409 no 2_656
H10 C18 3.3781 no 3_656
H10 H4 3.3155 no 2_656
H10 H18 3.4015 no 3_656
H12 Cu1 3.2371 no 2_656
H12 O1 3.1859 no 2_656
H12 O4 3.5379 no 2_656
H12 O7 2.8447 no .
H12 C19 3.5128 no 3_656
H12 C24 2.8475 no .
H12 C27 2.9491 no 7_556
H12 H4 3.1573 no 2_656
H12 H19 3.5535 no 3_656
H13 O4 3.5753 no 2_656
H13 O4 3.2862 no 3_656
H13 O7 3.5369 no .
H13 C21 3.0789 no 5_445
H13 C22 3.4037 no 3_656
H13 C24 3.5536 no .
H13 H21A 2.9309 no 5_445
H13 H21B 2.5925 no 5_445
H13 H21C 3.2306 no 5_445
H13 H23B 3.2966 no 3_656
H14 Cu1 3.5021 no 3_656
H14 O3 2.6387 no 3_656
H14 O6 3.3932 no 3_656
H14 C20 3.5007 no 3_656
H14 C21 3.5321 no 5_445
H14 H19 3.5297 no 2_656
H14 H21A 3.1754 no 5_445
H14 H21C 3.2228 no 5_445
H17 O3 3.0584 no 3_656
H17 N2 3.3197 no 3_656
H17 C3 3.3683 no 1_545
H17 C10 3.4743 no 3_656
H17 H2 3.3905 no 1_545
H17 H3 2.5321 no 1_545
H18 O6 2.7254 no 4_555
H18 C2 3.5245 no 1_545
H18 H2 2.6908 no 1_545
H18 H3 3.5256 no 1_545
H18 H8 3.5951 no 3_656
H18 H10 3.4015 no 3_656
H19 C13 3.4615 no 2_656
H19 C14 3.3895 no 2_656
H19 C24 3.2109 no 3_656
H19 C25 3.3346 no 3_656
H19 H12 3.5535 no 3_656
H19 H14 3.5297 no 2_656
H19 H21A 3.4541 no 6_646
H21A O6 3.2547 no 7_656
H21A C13 3.5443 no 5_555
H21A C23 3.5555 no 6_656
H21A C25 3.2195 no 8_555
H21A H13 2.9309 no 5_555
H21A H14 3.1754 no 5_555
H21A H19 3.4541 no 6_656
H21A H21C 3.2578 no 7_656
H21A H23A 3.5366 no 6_656
H21A H23C 2.7923 no 6_656
H21B C13 3.4617 no 5_555
H21B C23 3.4967 no 7_656
H21B H6 2.8854 no 3_666
H21B H7 3.4389 no 3_666
H21B H13 2.5925 no 5_555
H21B H23A 3.4013 no 6_656
H21B H23B 2.6414 no 7_656
H21B H23C 3.3583 no 6_656
H21C O3 3.5114 no 7_656
H21C O5 3.0733 no 7_656
H21C O6 3.2061 no .
H21C C20 3.4334 no 7_656
H21C C21 3.0458 no 7_656
H21C H13 3.2306 no 5_555
H21C H14 3.2228 no 5_555
H21C H21A 3.2578 no 7_656
H21C H21C 2.2700 no 7_656
H21C H23B 3.3213 no 7_656
H23A O2 3.3587 no 6_646
H23A O6 3.1127 no 7_656
H23A C1 3.1171 no 6_646
H23A H1 2.2471 no 6_646
H23A H2 3.4297 no 6_646
H23A H6 3.5139 no 5_545
H23A H7 3.5371 no 5_545
H23A H21A 3.5366 no 6_646
H23A H21B 3.4013 no 6_646
H23B O6 3.3001 no 7_656
H23B C6 3.2322 no 5_545
H23B C7 3.1352 no 5_545
H23B C21 3.3877 no 7_656
H23B C24 3.4754 no 3_656
H23B H1 3.2013 no 6_646
H23B H6 2.7669 no 5_545
H23B H7 2.5561 no 5_545
H23B H13 3.2966 no 3_656
H23B H21B 2.6414 no 7_656
H23B H21C 3.3213 no 7_656
H23C O2 3.0887 no 6_646
H23C C21 3.3849 no 6_646
H23C C24 2.9895 no 3_656
H23C C25 2.9413 no 3_656
H23C C27 3.5669 no 5_545
H23C H1 3.2085 no 6_646
H23C H7 3.1556 no 5_545
H23C H21A 2.7923 no 6_646
H23C H21B 3.3583 no 6_646

loop_
_geom_hbond_atom_site_label_D
_geom_hbond_atom_site_label_H
_geom_hbond_atom_site_label_A
_geom_hbond_distance_DA
_geom_hbond_distance_DH
_geom_hbond_distance_HA
_geom_hbond_angle_DHA
_geom_hbond_publ_flag
O1 H4 O5 2.729(8) 0.962 1.90(3) 143(7) no

loop_
_geom_torsion_atom_site_label_1
_geom_torsion_atom_site_label_2
_geom_torsion_atom_site_label_3
_geom_torsion_atom_site_label_4
_geom_torsion
_geom_torsion_publ_flag
_geom_torsion_site_symmetry_1
_geom_torsion_site_symmetry_3
_geom_torsion_site_symmetry_4
O1 Cu1 O4 C22 -17.8(6) no . . .
O4 Cu1 O1 Cu2 143.1(4) no . . .
O1 Cu1 N3 C10 9.4(5) no . . .
O1 Cu1 N3 C11 -168.6(3) no . . .
N3 Cu1 O1 Cu2 -33.0(4) no . . .
O4 Cu1 N4 C16 -176.8(4) no . . .
O4 Cu1 N4 C19 6.7(4) no . . .
N4 Cu1 O4 C22 170.7(6) no . . .
N3 Cu1 N4 C16 -2.0(3) no . . .
N3 Cu1 N4 C19 -178.5(4) no . . .
N4 Cu1 N3 C10 -179.2(5) no . . .
N4 Cu1 N3 C11 2.7(3) no . . .
O1 Cu2 O2 C20 99.9(3) no . . .
O2 Cu2 O1 Cu1 -136.4(4) no . . .
O1 Cu2 N2 C9 163.1(3) no . . .
O1 Cu2 N2 C10 -16.7(4) no . . .
N2 Cu2 O1 Cu1 35.7(4) no . . .
O2 Cu2 N1 C1 -10.7(4) no . . .
O2 Cu2 N1 C5 171.9(3) no . . .
N1 Cu2 O2 C20 -96.0(3) no . . .
N1 Cu2 N2 C9 -0.6(3) no . . .
N1 Cu2 N2 C10 179.6(4) no . . .
N2 Cu2 N1 C1 178.7(4) no . . .
N2 Cu2 N1 C5 1.4(3) no . . .
Cu2 O2 C20 O3 3.4(7) no . . .
Cu2 O2 C20 C21 -177.8(4) no . . .
Cu1 O4 C22 O5 -1.5(15) no . . .
Cu1 O4 C22 C23 -172.9(5) no . . .
C24 O7 C26 C24 -1.0 no . . 7_556
C24 O7 C26 C25 -151.669(12) no . . 7_556
C24 O7 C26 C27 1.9 no . . .
C24 O7 C26 C27 -4.1 no . . 7_556
C26 O7 C24 C25 -16.0 no . . .
C26 O7 C24 C26 0.5 no . . 7_556
C26 O7 C24 C27 11.8 no . . 7_556
C26 O7 C27 C24 -169.7 no . 7_556 .
C26 O7 C27 C26 -6.9 no . 7_556 7_556
C26 O7 C27 C26 -0.0 no . 7_556 .
C27 O7 C26 C24 3.0 no 7_556 . 7_556
C27 O7 C26 C25 -147.594(14) no 7_556 . 7_556
C27 O7 C26 C27 6.0 no 7_556 . .
C27 O7 C26 C27 0.0 no 7_556 . 7_556
Cu2 N1 C1 C2 -177.8(4) no . . .
Cu2 N1 C5 C4 179.0(3) no . . .
Cu2 N1 C5 C9 -2.0(6) no . . .
C1 N1 C5 C4 1.4(8) no . . .
C1 N1 C5 C9 -179.6(5) no . . .
C5 N1 C1 C2 -0.6(8) no . . .
Cu2 N2 C9 C5 -0.3(6) no . . .
Cu2 N2 C9 C8 -178.6(4) no . . .
Cu2 N2 C10 N3 0.0(9) no . . .
C9 N2 C10 N3 -179.8(5) no . . .
C10 N2 C9 C5 179.5(5) no . . .
C10 N2 C9 C8 1.2(8) no . . .
Cu1 N3 C10 N2 4.7(9) no . . .
Cu1 N3 C11 C12 177.9(4) no . . .
Cu1 N3 C11 C16 -3.0(6) no . . .
C10 N3 C11 C12 -0.5(8) no . . .
C10 N3 C11 C16 178.7(5) no . . .
C11 N3 C10 N2 -177.4(5) no . . .
Cu1 N4 C16 C11 1.0(6) no . . .
Cu1 N4 C16 C15 179.0(4) no . . .
Cu1 N4 C19 C18 -179.2(4) no . . .
C16 N4 C19 C18 4.5(9) no . . .
C19 N4 C16 C11 177.8(5) no . . .
C19 N4 C16 C15 -4.2(8) no . . .
N1 C1 C2 C3 -1.1(10) no . . .
C1 C2 C3 C4 2.0(10) no . . .
C2 C3 C4 C5 -1.1(9) no . . .
C2 C3 C4 C6 178.8(6) no . . .
C3 C4 C5 N1 -0.6(8) no . . .
C3 C4 C5 C9 -179.5(5) no . . .
C3 C4 C6 C7 -179.4(6) no . . .
C5 C4 C6 C7 0.5(9) no . . .
C6 C4 C5 N1 179.5(5) no . . .
C6 C4 C5 C9 0.6(8) no . . .
N1 C5 C9 N2 1.6(7) no . . .
N1 C5 C9 C8 -179.9(5) no . . .
C4 C5 C9 N2 -179.5(5) no . . .
C4 C5 C9 C8 -1.0(8) no . . .
C4 C6 C7 C8 -1.2(11) no . . .
C6 C7 C8 C9 0.8(12) no . . .
C7 C8 C9 N2 178.6(6) no . . .
C7 C8 C9 C5 0.3(10) no . . .
N3 C11 C12 C13 177.0(5) no . . .
N3 C11 C16 N4 1.4(7) no . . .
N3 C11 C16 C15 -176.7(5) no . . .
C12 C11 C16 N4 -179.4(5) no . . .
C12 C11 C16 C15 2.6(8) no . . .
C16 C11 C12 C13 -2.1(9) no . . .
C11 C12 C13 C14 0.3(10) no . . .
C12 C13 C14 C15 1.2(11) no . . .
C13 C14 C15 C16 -0.8(10) no . . .
C13 C14 C15 C17 176.8(6) no . . .
C14 C15 C16 N4 -179.1(6) no . . .
C14 C15 C16 C11 -1.2(9) no . . .
C14 C15 C17 C18 179.9(6) no . . .
C16 C15 C17 C18 -2.5(10) no . . .
C17 C15 C16 N4 3.1(9) no . . .
C17 C15 C16 C11 -178.9(5) no . . .
C15 C17 C18 C19 2.9(11) no . . .
C17 C18 C19 N4 -3.9(11) no . . .
O7 C24 C25 C26 23.4 no . . 7_556
O7 C24 C25 C27 11.1 no . . 7_556
O7 C24 C26 O7 -0.9 no . 7_556 7_556
O7 C24 C26 C25 -162.9 no . 7_556 .
O7 C24 C26 C27 4.7 no . 7_556 7_556
O7 C24 C26 C27 -2.5 no . 7_556 .
O7 C24 C27 O7 0.0 no . 7_556 .
O7 C24 C27 C25 -158.2 no . 7_556 .
O7 C24 C27 C26 -167.7 no . 7_556 7_556
C25 C24 C26 O7 162.0 no . 7_556 7_556
C25 C24 C26 C25 -0.0 no . 7_556 .
C25 C24 C26 C27 167.6 no . 7_556 7_556
C25 C24 C26 C27 160.3 no . 7_556 .
C26 C24 C25 C26 -0.0 no 7_556 . 7_556
C26 C24 C25 C27 -12.3 no 7_556 . 7_556
C25 C24 C27 O7 158.2 no . 7_556 .
C25 C24 C27 C25 -0.0 no . 7_556 .
C25 C24 C27 C26 -9.5 no . 7_556 7_556
C27 C24 C25 C26 12.3 no 7_556 . 7_556
C27 C24 C25 C27 -0.0 no 7_556 . 7_556
C26 C24 C27 O7 167.7 no 7_556 7_556 .
C26 C24 C27 C25 9.5 no 7_556 7_556 .
C26 C24 C27 C26 0.0 no 7_556 7_556 7_556
C27 C24 C26 O7 -5.6 no 7_556 7_556 7_556
C27 C24 C26 C25 -167.6 no 7_556 7_556 .
C27 C24 C26 C27 0.0 no 7_556 7_556 7_556
C27 C24 C26 C27 -7.2 no 7_556 7_556 .
C24 C25 C26 O7 -163.7 no . 7_556 7_556
C24 C25 C26 C24 0.0 no . 7_556 .
C24 C25 C26 C27 -5.4 no . 7_556 7_556
C24 C25 C27 C24 -0.0 no . 7_556 .
C24 C25 C27 C26 165.2 no . 7_556 7_556
C24 C25 C27 C26 -175.1 no . 7_556 .
C26 C25 C27 C24 -165.2 no 7_556 7_556 .
C26 C25 C27 C26 0.0 no 7_556 7_556 7_556
C26 C25 C27 C26 19.8 no 7_556 7_556 .
C27 C25 C26 O7 -158.3 no 7_556 7_556 7_556
C27 C25 C26 C24 5.4 no 7_556 7_556 .
C27 C25 C26 C27 0.0 no 7_556 7_556 7_556
O7 C26 C27 O7 -8.1 no . . 7_556
O7 C26 C27 C24 -176.6 no . . 7_556
O7 C26 C27 C25 -165.7 no . . 7_556
O7 C26 C27 C26 -2.7 no . . 7_556
O7 C26 C27 O7 -0.0 no . 7_556 .
O7 C26 C27 C25 162.3 no . 7_556 .
O7 C26 C27 C26 175.0 no . 7_556 7_556
C24 C26 C27 O7 168.5 no 7_556 . 7_556
C24 C26 C27 C24 0.0 no 7_556 . 7_556
C24 C26 C27 C25 10.9 no 7_556 . 7_556
C24 C26 C27 C26 173.9 no 7_556 . 7_556
C24 C26 C27 O7 -178.2 no 7_556 7_556 .
C24 C26 C27 C25 -15.9 no 7_556 7_556 .
C24 C26 C27 C26 -3.2 no 7_556 7_556 7_556
C25 C26 C27 O7 157.5 no 7_556 . 7_556
C25 C26 C27 C24 -10.9 no 7_556 . 7_556
C25 C26 C27 C25 -0.0 no 7_556 . 7_556
C25 C26 C27 C26 163.0 no 7_556 . 7_556
C27 C26 C27 O7 -175.0 no . 7_556 .
C27 C26 C27 C25 -12.7 no . 7_556 .
C27 C26 C27 C26 -0.0 no . 7_556 7_556
C27 C26 C27 O7 -5.5 no 7_556 . 7_556
C27 C26 C27 C24 -173.9 no 7_556 . 7_556
C27 C26 C27 C25 -163.0 no 7_556 . 7_556
C27 C26 C27 C26 0.0 no 7_556 . 7_556
